data_7718537
loop_
_publ_author_name
'Pattathil, Vignesh'
'Pranckevicius, Conor'

_publ_section_title
;
 C&#xe001;O and C&#xe001;S bond activation by an annulated
 1,4,2-diazaborole.
;
_journal_issue 20
_journal_name_full 'Dalton transactions (Cambridge, England : 2003)'
_journal_page_first 8169
_journal_page_last 8173
_journal_paper_doi 10.1039/d5dt00642b
_journal_volume 54
_journal_year 2025
_chemical_formula_moiety 'C53 H56 B2 N6 S2, 2(C4 H8 O)'
_chemical_formula_sum 'C61 H72 B2 N6 O2 S2'
_chemical_formula_weight 1006.99
_space_group_crystal_system monoclinic
_space_group_IT_number 15
_space_group_name_Hall '-C 2yc'
_space_group_name_H-M_alt 'C 1 2/c 1'
_atom_sites_solution_hydrogens geom
_audit_creation_method SHELXL-2019/2
_audit_update_record
;
2025-03-15 deposited with the CCDC.	2025-04-16 downloaded from the CCDC.
;
_cell_angle_alpha 90
_cell_angle_beta 110.403(8)
_cell_angle_gamma 90
_cell_formula_units_Z 4
_cell_length_a 17.886(3)
_cell_length_b 15.680(3)
_cell_length_c 20.640(3)
_cell_measurement_reflns_used 9855
_cell_measurement_temperature 100(2)
_cell_measurement_theta_max 25.2357
_cell_measurement_theta_min 2.2785
_cell_volume 5425.4(16)
_computing_structure_refinement 'SHELXL-2019/2 (Sheldrick, 2019)'
_diffrn_ambient_temperature 100(2)
_diffrn_measured_fraction_theta_full 0.992
_diffrn_measured_fraction_theta_max 0.992
_diffrn_measurement_device_type 'Bruker APEX-II CCD'
_diffrn_measurement_method '\f and \w scans'
_diffrn_radiation_type MoK\a
_diffrn_radiation_wavelength 0.71073
_diffrn_reflns_av_R_equivalents 0.1728
_diffrn_reflns_av_unetI/netI 0.0728
_diffrn_reflns_Laue_measured_fraction_full 0.992
_diffrn_reflns_Laue_measured_fraction_max 0.992
_diffrn_reflns_limit_h_max 19
_diffrn_reflns_limit_h_min -21
_diffrn_reflns_limit_k_max 18
_diffrn_reflns_limit_k_min -18
_diffrn_reflns_limit_l_max 24
_diffrn_reflns_limit_l_min -24
_diffrn_reflns_number 55807
_diffrn_reflns_point_group_measured_fraction_full 0.992
_diffrn_reflns_point_group_measured_fraction_max 0.992
_diffrn_reflns_theta_full 24.953
_diffrn_reflns_theta_max 24.953
_diffrn_reflns_theta_min 2.105
_exptl_absorpt_coefficient_mu 0.148
_exptl_absorpt_correction_T_max 0.984
_exptl_absorpt_correction_T_min 0.974
_exptl_absorpt_correction_type multi-scan
_exptl_absorpt_process_details sadabs
_exptl_crystal_colour yellow
_exptl_crystal_density_diffrn 1.233
_exptl_crystal_description block
_exptl_crystal_F_000 2152
_exptl_crystal_size_max 0.180
_exptl_crystal_size_mid 0.160
_exptl_crystal_size_min 0.110
_refine_diff_density_max 0.571
_refine_diff_density_min -0.596
_refine_diff_density_rms 0.084
_refine_ls_extinction_method none
_refine_ls_goodness_of_fit_ref 1.121
_refine_ls_hydrogen_treatment constr
_refine_ls_matrix_type full
_refine_ls_number_parameters 399
_refine_ls_number_reflns 4711
_refine_ls_number_restraints 372
_refine_ls_restrained_S_all 1.083
_refine_ls_R_factor_all 0.1239
_refine_ls_R_factor_gt 0.0761
_refine_ls_shift/su_max 0.003
_refine_ls_shift/su_mean 0.000
_refine_ls_structure_factor_coef Fsqd
_refine_ls_weighting_details 'w=1/[\s^2^(Fo^2^)+(0.0361P)^2^+38.5944P] where P=(Fo^2^+2Fc^2^)/3'
_refine_ls_weighting_scheme calc
_refine_ls_wR_factor_gt 0.1558
_refine_ls_wR_factor_ref 0.1852
_reflns_Friedel_coverage 0.000
_reflns_number_gt 3219
_reflns_number_total 4711
_reflns_threshold_expression 'I > 2\s(I)'
_cod_data_source_file d5dt00642b3.cif
_cod_data_source_block vpn057_a
_cod_depositor_comments
;
The following automatic conversions were performed:

data item '_exptl_absorpt_correction_type' value 'Multi-Scan' was
changed to 'multi-scan' in accordance with the
/home/data/users/saulius/crontab/automatic-downloads/rss-feeds/RSC/lib/dictionaries/cif_core.dic
dictionary named 'cif_core.dic' version 2.4.2 last updated on
2011-04-26.

Automatic conversion script
Id: cif_fix_values 8170 2020-07-09 18:12:32Z antanas 

 Adding full bibliography for 7718537--7718543.cif.
;
_cod_original_cell_volume 5425.6(16)
_cod_original_sg_symbol_H-M 'C 2/c'
_cod_original_formula_sum '	C61 H72 B2 N6 O2 S2'
_cod_database_code 7718537
_shelx_shelxl_version_number 2019/2
_shelx_space_group_comment
;
The symmetry employed for this shelxl refinement is uniquely defined
by the following loop, which should always be used as a source of
symmetry information in preference to the above space-group names.
They are only intended as comments.
;
_shelx_estimated_absorpt_t_min 0.974
_shelx_estimated_absorpt_t_max 0.984

loop_
_space_group_symop_operation_xyz
'x, y, z'
'-x, y, -z+1/2'
'x+1/2, y+1/2, z'
'-x+1/2, y+1/2, -z+1/2'
'-x, -y, -z'
'x, -y, z-1/2'
'-x+1/2, -y+1/2, -z'
'x+1/2, -y+1/2, z-1/2'

loop_
_atom_site_label
_atom_site_type_symbol
_atom_site_fract_x
_atom_site_fract_y
_atom_site_fract_z
_atom_site_U_iso_or_equiv
_atom_site_adp_type
_atom_site_occupancy
_atom_site_site_symmetry_order
_atom_site_calc_flag
_atom_site_refinement_flags_posn
_atom_site_refinement_flags_adp
_atom_site_refinement_flags_occupancy
_atom_site_disorder_assembly
_atom_site_disorder_group
S001 S 0.59018(6) 0.56819(7) 0.79754(5) 0.0186(3) Uani 1 1 d . . . . .
N002 N 0.48309(19) 0.4763(2) 0.62987(16) 0.0153(7) Uani 1 1 d . U . . .
N003 N 0.2797(2) 0.4752(2) 0.54879(17) 0.0224(8) Uani 1 1 d . U . . .
N004 N 0.3314(2) 0.5521(2) 0.48411(17) 0.0204(8) Uani 1 1 d . U . . .
C1 C 0.5544(3) 0.7355(3) 0.5649(2) 0.0228(10) Uani 1 1 d . U . . .
H1 H 0.6071 0.7437 0.5651 0.027 Uiso 1 1 calc R U . . .
C005 C 0.5192(2) 0.4525(3) 0.6966(2) 0.0165(9) Uani 1 1 d . U . . .
C006 C 0.4989(2) 0.4332(3) 0.5790(2) 0.0180(9) Uani 1 1 d . U . . .
H006 H 0.4724 0.4497 0.5323 0.022 Uiso 1 1 calc R U . . .
C007 C 0.5361(3) 0.6584(3) 0.5905(2) 0.0179(9) Uani 1 1 d . U . . .
C008 C 0.5000 0.5067(4) 0.7500 0.0167(13) Uani 1 2 d S TU P . .
C009 C 0.5519(3) 0.3664(3) 0.5928(2) 0.0212(10) Uani 1 1 d . U . . .
H009 H 0.5628 0.3376 0.5565 0.025 Uiso 1 1 calc R U . . .
C00A C 0.4574(2) 0.6435(3) 0.5908(2) 0.0165(9) Uani 1 1 d . U . . .
C00B C 0.5726(3) 0.3860(3) 0.7134(2) 0.0222(10) Uani 1 1 d . U . . .
H00B H 0.5980 0.3700 0.7604 0.027 Uiso 1 1 calc R U . . .
C00C C 0.4993(3) 0.8001(3) 0.5396(2) 0.0257(10) Uani 1 1 d . U . . .
C00D C 0.2676(2) 0.4224(3) 0.6024(2) 0.0222(10) Uani 1 1 d . U . . .
C00E C 0.4030(3) 0.7130(3) 0.5699(2) 0.0217(10) Uani 1 1 d . U . . .
C00F C 0.6053(2) 0.5972(3) 0.6191(2) 0.0196(9) Uani 1 1 d . U . . .
H00A H 0.6093 0.5795 0.6658 0.029 Uiso 1 1 calc R U . . .
H00C H 0.6548 0.6255 0.6210 0.029 Uiso 1 1 calc R U . . .
H00D H 0.5964 0.5469 0.5892 0.029 Uiso 1 1 calc R U . . .
C00G C 0.3436(3) 0.5259(3) 0.5490(2) 0.0192(9) Uani 1 1 d . U . . .
C00H C 0.5893(3) 0.3420(3) 0.6614(2) 0.0248(10) Uani 1 1 d . U . . .
H00H H 0.6259 0.2958 0.6727 0.030 Uiso 1 1 calc R U . . .
C00I C 0.2600(3) 0.5183(3) 0.4430(2) 0.0233(10) Uani 1 1 d . U . . .
H00I H 0.2368 0.5265 0.3944 0.028 Uiso 1 1 calc R U . . .
C00J C 0.2270(3) 0.4710(3) 0.4818(2) 0.0270(11) Uani 1 1 d . U . . .
H00J H 0.1777 0.4412 0.4657 0.032 Uiso 1 1 calc R U . . .
C00K C 0.2260(3) 0.4549(3) 0.6431(2) 0.0251(10) Uani 1 1 d . U . . .
C00L C 0.2739(3) 0.2851(3) 0.6545(2) 0.0265(11) Uani 1 1 d . U . . .
H00L H 0.2896 0.2269 0.6580 0.032 Uiso 1 1 calc R U . . .
C00M C 0.4244(3) 0.7881(3) 0.5441(2) 0.0267(11) Uani 1 1 d . U . . .
H00M H 0.3862 0.8327 0.5291 0.032 Uiso 1 1 calc R U . . .
C00O C 0.1967(3) 0.5458(3) 0.6356(2) 0.0304(11) Uani 1 1 d . U . . .
H00E H 0.1589 0.5530 0.6599 0.046 Uiso 1 1 calc R U . . .
H00F H 0.1701 0.5590 0.5865 0.046 Uiso 1 1 calc R U . . .
H00G H 0.2420 0.5844 0.6554 0.046 Uiso 1 1 calc R U . . .
C00P C 0.2921(3) 0.3372(3) 0.6074(2) 0.0242(10) Uani 1 1 d . U . . .
C00Q C 0.3221(3) 0.7117(3) 0.5781(2) 0.0255(10) Uani 1 1 d . U . . .
H00K H 0.2993 0.7692 0.5708 0.038 Uiso 1 1 calc R U . . .
H00N H 0.3282 0.6924 0.6248 0.038 Uiso 1 1 calc R U . . .
H00O H 0.2866 0.6727 0.5441 0.038 Uiso 1 1 calc R U . . .
C00R C 0.2106(3) 0.4005(3) 0.6909(2) 0.0314(11) Uani 1 1 d . U . . .
H00R H 0.1841 0.4223 0.7200 0.038 Uiso 1 1 calc R U . . .
C00S C 0.2334(3) 0.3153(3) 0.6967(2) 0.0286(11) Uani 1 1 d . U . . .
B00T B 0.4226(3) 0.5561(3) 0.6123(2) 0.0188(10) Uani 1 1 d . U . . .
C00U C 0.3373(3) 0.3009(3) 0.5633(2) 0.0296(11) Uani 1 1 d . U . . .
H00P H 0.3253 0.2400 0.5554 0.044 Uiso 1 1 calc R U . . .
H00Q H 0.3947 0.3085 0.5873 0.044 Uiso 1 1 calc R U . . .
H00S H 0.3210 0.3308 0.5188 0.044 Uiso 1 1 calc R U . . .
C00V C 0.2124(3) 0.2564(3) 0.7465(2) 0.0360(13) Uani 1 1 d . U . . .
H00T H 0.2218 0.2862 0.7904 0.054 Uiso 1 1 calc R U . . .
H00U H 0.2459 0.2052 0.7547 0.054 Uiso 1 1 calc R U . . .
H00V H 0.1561 0.2401 0.7266 0.054 Uiso 1 1 calc R U . . .
C00W C 0.5216(3) 0.8819(3) 0.5117(3) 0.0373(13) Uani 1 1 d . U . . .
H00W H 0.4821 0.9261 0.5096 0.056 Uiso 1 1 calc R U . . .
H00X H 0.5229 0.8718 0.4653 0.056 Uiso 1 1 calc R U . . .
H00Y H 0.5744 0.9008 0.5423 0.056 Uiso 1 1 calc R U . . .
O1 O 0.4404(4) 0.9492(4) 0.7477(3) 0.049(2) Uani 0.5 1 d G U P A -1
C2 C 0.4826(5) 0.9002(6) 0.8075(3) 0.060(4) Uani 0.5 1 d G U P A -1
H2A H 0.4459 0.8611 0.8195 0.072 Uiso 0.5 1 calc R U P A -1
H2B H 0.5085 0.9380 0.8475 0.072 Uiso 0.5 1 calc R U P A -1
C3 C 0.5457(5) 0.8494(7) 0.7882(4) 0.063(4) Uani 0.5 1 d G U P A -1
H3A H 0.5529 0.7916 0.8088 0.076 Uiso 0.5 1 calc R U P A -1
H3B H 0.5977 0.8793 0.8039 0.076 Uiso 0.5 1 calc R U P A -1
C4 C 0.5101(5) 0.8449(7) 0.7080(4) 0.080(4) Uani 0.5 1 d G U P A -1
H4A H 0.5460 0.8723 0.6869 0.096 Uiso 0.5 1 calc R U P A -1
H4B H 0.5005 0.7851 0.6918 0.096 Uiso 0.5 1 calc R U P A -1
C5 C 0.4308(5) 0.8945(6) 0.6901(3) 0.057(4) Uani 0.5 1 d G U P A -1
H5A H 0.4205 0.9282 0.6474 0.069 Uiso 0.5 1 calc R U P A -1
H5B H 0.3857 0.8547 0.6834 0.069 Uiso 0.5 1 calc R U P A -1
O2 O 0.5079(14) 1.1542(18) 0.8133(13) 0.103(6) Uani 0.25 1 d G U P B -2
C8 C 0.4861(13) 1.165(2) 0.7399(13) 0.100(6) Uani 0.25 1 d G U P B -2
H8A H 0.4677 1.2240 0.7263 0.120 Uiso 0.25 1 calc R U P B -2
H8B H 0.4427 1.1251 0.7149 0.120 Uiso 0.25 1 calc R U P B -2
C7 C 0.5614(18) 1.146(2) 0.7230(12) 0.098(7) Uani 0.25 1 d G U P B -2
H7A H 0.5943 1.1976 0.7268 0.117 Uiso 0.25 1 calc R U P B -2
H7B H 0.5479 1.1214 0.6760 0.117 Uiso 0.25 1 calc R U P B -2
C9 C 0.6039(16) 1.0800(16) 0.7790(13) 0.084(6) Uani 0.25 1 d G U P B -2
H9A H 0.5824 1.0219 0.7656 0.101 Uiso 0.25 1 calc R U P B -2
H9B H 0.6622 1.0796 0.7886 0.101 Uiso 0.25 1 calc R U P B -2
C6 C 0.5844(15) 1.1132(17) 0.8411(9) 0.073(6) Uani 0.25 1 d G U P B -2
H6A H 0.5822 1.0655 0.8718 0.088 Uiso 0.25 1 calc R U P B -2
H6B H 0.6254 1.1544 0.8680 0.088 Uiso 0.25 1 calc R U P B -2
O3 O 0.5940(11) 1.1285(14) 0.7419(11) 0.081(5) Uani 0.25 1 d G U P C -3
C11 C 0.5169(14) 1.118(2) 0.6903(10) 0.094(7) Uani 0.25 1 d G U P C -3
H11A H 0.5082 1.0582 0.6746 0.113 Uiso 0.25 1 calc R U P C -3
H11B H 0.5112 1.1551 0.6499 0.113 Uiso 0.25 1 calc R U P C -3
C12 C 0.4570(10) 1.145(2) 0.7253(17) 0.087(7) Uani 0.25 1 d G U P C -3
H12A H 0.4087 1.1083 0.7095 0.105 Uiso 0.25 1 calc R U P C -3
H12B H 0.4409 1.2051 0.7154 0.105 Uiso 0.25 1 calc R U P C -3
C13 C 0.5044(18) 1.131(3) 0.8036(16) 0.085(7) Uani 0.25 1 d G U P C -3
H13A H 0.5096 1.1852 0.8295 0.102 Uiso 0.25 1 calc R U P C -3
H13B H 0.4781 1.0881 0.8235 0.102 Uiso 0.25 1 calc R U P C -3
C14 C 0.5866(16) 1.099(2) 0.8048(11) 0.085(6) Uani 0.25 1 d G U P C -3
H14A H 0.6298 1.1228 0.8452 0.102 Uiso 0.25 1 calc R U P C -3
H14B H 0.5892 1.0361 0.8073 0.102 Uiso 0.25 1 calc R U P C -3

loop_
_atom_site_aniso_label
_atom_site_aniso_U_11
_atom_site_aniso_U_22
_atom_site_aniso_U_33
_atom_site_aniso_U_23
_atom_site_aniso_U_13
_atom_site_aniso_U_12
S001 0.0190(6) 0.0227(5) 0.0134(5) -0.0010(4) 0.0046(4) -0.0034(5)
N002 0.0133(18) 0.0163(17) 0.0149(17) -0.0023(14) 0.0033(14) -0.0026(14)
N003 0.019(2) 0.030(2) 0.0170(18) -0.0002(15) 0.0045(15) -0.0041(16)
N004 0.0189(19) 0.026(2) 0.0161(17) 0.0011(15) 0.0055(15) -0.0008(16)
C1 0.024(2) 0.026(2) 0.017(2) -0.0029(18) 0.0052(19) -0.0082(19)
C005 0.016(2) 0.017(2) 0.015(2) -0.0013(16) 0.0034(17) -0.0046(17)
C006 0.018(2) 0.023(2) 0.0123(19) -0.0025(17) 0.0051(17) -0.0054(19)
C007 0.019(2) 0.019(2) 0.014(2) -0.0036(16) 0.0036(17) -0.0020(18)
C008 0.019(3) 0.020(3) 0.010(3) 0.000 0.004(2) 0.000
C009 0.024(2) 0.021(2) 0.022(2) -0.0058(18) 0.0116(19) -0.0025(19)
C00A 0.020(2) 0.018(2) 0.0118(19) -0.0009(16) 0.0055(17) -0.0005(18)
C00B 0.023(2) 0.026(2) 0.016(2) 0.0013(18) 0.0043(19) 0.0013(19)
C00C 0.034(3) 0.023(2) 0.017(2) 0.0005(18) 0.005(2) -0.005(2)
C00D 0.016(2) 0.030(2) 0.018(2) -0.0003(18) 0.0025(18) -0.0062(19)
C00E 0.026(2) 0.025(2) 0.013(2) -0.0008(17) 0.0051(18) -0.0008(19)
C00F 0.019(2) 0.024(2) 0.017(2) -0.0028(17) 0.0080(18) -0.0036(18)
C00G 0.020(2) 0.021(2) 0.018(2) -0.0007(17) 0.0085(18) 0.0021(18)
C00H 0.025(3) 0.024(2) 0.026(2) -0.0023(19) 0.009(2) 0.0039(19)
C00I 0.022(2) 0.031(2) 0.013(2) -0.0007(18) 0.0011(18) 0.002(2)
C00J 0.018(2) 0.036(3) 0.023(2) -0.005(2) 0.0015(19) -0.005(2)
C00K 0.016(2) 0.033(3) 0.025(2) -0.0019(19) 0.0041(19) -0.0056(19)
C00L 0.020(2) 0.029(2) 0.024(2) 0.001(2) -0.0003(19) -0.008(2)
C00M 0.030(3) 0.022(2) 0.025(2) 0.0019(19) 0.006(2) 0.000(2)
C00O 0.024(3) 0.035(3) 0.035(3) 0.000(2) 0.012(2) -0.003(2)
C00P 0.017(2) 0.028(2) 0.022(2) -0.0039(19) 0.0015(19) -0.0090(19)
C00Q 0.028(3) 0.024(2) 0.025(2) 0.0047(19) 0.009(2) 0.003(2)
C00R 0.030(3) 0.042(3) 0.023(2) -0.004(2) 0.010(2) -0.007(2)
C00S 0.023(3) 0.038(3) 0.020(2) 0.001(2) 0.0007(19) -0.013(2)
B00T 0.022(3) 0.023(3) 0.012(2) -0.0016(19) 0.007(2) 0.002(2)
C00U 0.027(3) 0.028(3) 0.034(3) -0.006(2) 0.011(2) -0.008(2)
C00V 0.033(3) 0.046(3) 0.026(3) 0.005(2) 0.006(2) -0.013(2)
C00W 0.040(3) 0.030(3) 0.038(3) 0.008(2) 0.009(3) -0.006(2)
O1 0.055(5) 0.060(5) 0.037(4) 0.000(4) 0.020(4) 0.010(4)
C2 0.072(8) 0.069(8) 0.039(6) 0.011(6) 0.019(6) 0.017(7)
C3 0.040(8) 0.112(10) 0.031(6) 0.013(7) 0.006(6) 0.013(7)
C4 0.037(8) 0.126(11) 0.059(8) -0.020(8) -0.005(7) 0.013(8)
C5 0.049(7) 0.074(8) 0.041(7) 0.008(6) 0.005(6) 0.025(6)
O2 0.106(11) 0.097(12) 0.094(11) 0.019(9) 0.021(9) 0.032(9)
C8 0.109(12) 0.094(12) 0.092(12) 0.021(11) 0.026(11) 0.031(11)
C7 0.103(13) 0.087(11) 0.093(12) 0.028(10) 0.020(11) 0.029(11)
C9 0.090(12) 0.082(12) 0.078(13) 0.028(10) 0.026(11) 0.020(11)
C6 0.085(11) 0.074(11) 0.071(12) 0.019(10) 0.040(10) 0.027(10)
O3 0.090(11) 0.075(10) 0.076(11) 0.024(9) 0.029(9) 0.031(9)
C11 0.104(13) 0.088(13) 0.087(12) 0.021(11) 0.027(11) 0.023(11)
C12 0.086(13) 0.084(13) 0.093(13) 0.022(11) 0.031(11) 0.035(11)
C13 0.099(11) 0.075(12) 0.082(11) 0.015(10) 0.033(10) 0.036(10)
C14 0.090(11) 0.076(10) 0.084(12) 0.033(10) 0.022(10) 0.021(9)

loop_
_atom_type_symbol
_atom_type_description
_atom_type_scat_dispersion_real
_atom_type_scat_dispersion_imag
_atom_type_scat_source
C C 0.0033 0.0016 'International Tables Vol C Tables 4.2.6.8 and 6.1.1.4'
H H 0.0000 0.0000 'International Tables Vol C Tables 4.2.6.8 and 6.1.1.4'
B B 0.0013 0.0007 'International Tables Vol C Tables 4.2.6.8 and 6.1.1.4'
N N 0.0061 0.0033 'International Tables Vol C Tables 4.2.6.8 and 6.1.1.4'
O O 0.0106 0.0060 'International Tables Vol C Tables 4.2.6.8 and 6.1.1.4'
S S 0.1246 0.1234 'International Tables Vol C Tables 4.2.6.8 and 6.1.1.4'

loop_
_geom_angle_atom_site_label_1
_geom_angle_atom_site_label_2
_geom_angle_atom_site_label_3
_geom_angle
_geom_angle_site_symmetry_1
_geom_angle_site_symmetry_3
_geom_angle_publ_flag
C008 S001 B00T 94.85(15) . 2_656 ?
C005 N002 C006 119.6(3) . . ?
C005 N002 B00T 119.3(3) . . ?
C006 N002 B00T 121.1(3) . . ?
C00J N003 C00G 107.7(4) . . ?
C00J N003 C00D 120.3(4) . . ?
C00G N003 C00D 131.5(3) . . ?
C00G N004 C00I 107.0(4) . . ?
C00C C1 C007 122.9(4) . . ?
N002 C005 C00B 120.6(4) . . ?
N002 C005 C008 115.7(3) . . ?
C00B C005 C008 123.6(3) . . ?
N002 C006 C009 122.3(4) . . ?
C1 C007 C00A 120.2(4) . . ?
C1 C007 C00F 115.2(4) . . ?
C00A C007 C00F 124.5(4) . . ?
C005 C008 C005 112.1(5) . 2_656 ?
C005 C008 S001 107.55(15) . . ?
C005 C008 S001 106.46(15) 2_656 . ?
C005 C008 S001 106.46(15) . 2_656 ?
C005 C008 S001 107.55(15) 2_656 2_656 ?
S001 C008 S001 116.9(3) . 2_656 ?
C006 C009 C00H 118.1(4) . . ?
C00E C00A C007 116.4(4) . . ?
C00E C00A B00T 116.1(4) . . ?
C007 C00A B00T 127.5(4) . . ?
C005 C00B C00H 119.9(4) . . ?
C1 C00C C00M 117.0(4) . . ?
C1 C00C C00W 121.0(4) . . ?
C00M C00C C00W 121.9(4) . . ?
C00K C00D C00P 121.5(4) . . ?
C00K C00D N003 120.0(4) . . ?
C00P C00D N003 118.2(4) . . ?
C00M C00E C00A 120.7(4) . . ?
C00M C00E C00Q 116.9(4) . . ?
C00A C00E C00Q 122.3(4) . . ?
N004 C00G N003 108.9(4) . . ?
N004 C00G B00T 120.4(4) . . ?
N003 C00G B00T 130.7(4) . . ?
C009 C00H C00B 119.5(4) . . ?
C00J C00I N004 110.3(4) . . ?
C00I C00J N003 106.1(4) . . ?
C00D C00K C00R 118.5(4) . . ?
C00D C00K C00O 121.4(4) . . ?
C00R C00K C00O 120.1(4) . . ?
C00P C00L C00S 122.3(5) . . ?
C00C C00M C00E 122.5(4) . . ?
C00L C00P C00D 117.9(4) . . ?
C00L C00P C00U 120.0(4) . . ?
C00D C00P C00U 122.1(4) . . ?
C00S C00R C00K 121.5(5) . . ?
C00R C00S C00L 118.3(4) . . ?
C00R C00S C00V 120.4(5) . . ?
C00L C00S C00V 121.3(5) . . ?
N002 B00T C00G 106.5(3) . . ?
N002 B00T C00A 115.1(4) . . ?
C00G B00T C00A 109.5(3) . . ?
N002 B00T S001 98.8(3) . 2_656 ?
C00G B00T S001 115.8(3) . 2_656 ?
C00A B00T S001 111.0(3) . 2_656 ?
C2 O1 C5 105.7 . . ?
O1 C2 C3 105.6 . . ?
C2 C3 C4 103.5 . . ?
C5 C4 C3 103.5 . . ?
O1 C5 C4 105.7 . . ?
C8 O2 C6 110.2 . . ?
O2 C8 C7 106.3 . . ?
C8 C7 C9 101.8 . . ?
C6 C9 C7 101.8 . . ?
O2 C6 C9 106.2 . . ?
C11 O3 C14 105.7 . . ?
O3 C11 C12 105.6 . . ?
C11 C12 C13 103.5 . . ?
C14 C13 C12 103.5 . . ?
O3 C14 C13 105.7 . . ?

loop_
_geom_bond_atom_site_label_1
_geom_bond_atom_site_label_2
_geom_bond_distance
_geom_bond_site_symmetry_2
_geom_bond_publ_flag
S001 C008 1.841(3) . ?
S001 B00T 1.963(5) 2_656 ?
N002 C005 1.355(5) . ?
N002 C006 1.359(5) . ?
N002 B00T 1.609(6) . ?
N003 C00J 1.377(5) . ?
N003 C00G 1.392(5) . ?
N003 C00D 1.458(5) . ?
N004 C00G 1.343(5) . ?
N004 C00I 1.369(5) . ?
C1 C00C 1.383(6) . ?
C1 C007 1.403(6) . ?
C005 C00B 1.374(6) . ?
C005 C008 1.523(5) . ?
C006 C009 1.374(6) . ?
C007 C00A 1.427(6) . ?
C007 C00F 1.514(6) . ?
C008 C005 1.523(5) 2_656 ?
C008 S001 1.841(3) 2_656 ?
C009 C00H 1.392(6) . ?
C00A C00E 1.425(6) . ?
C00A B00T 1.630(6) . ?
C00B C00H 1.394(6) . ?
C00C C00M 1.388(7) . ?
C00C C00W 1.516(6) . ?
C00D C00K 1.399(6) . ?
C00D C00P 1.399(6) . ?
C00E C00M 1.400(6) . ?
C00E C00Q 1.514(6) . ?
C00G B00T 1.624(6) . ?
C00I C00J 1.368(6) . ?
C00K C00R 1.401(7) . ?
C00K C00O 1.508(6) . ?
C00L C00P 1.393(6) . ?
C00L C00S 1.396(7) . ?
C00P C00U 1.522(6) . ?
C00R C00S 1.390(7) . ?
C00S C00V 1.523(6) . ?
B00T S001 1.963(5) 2_656 ?
O1 C2 1.4267 . ?
O1 C5 1.4269 . ?
C2 C3 1.5432 . ?
C3 C4 1.5555 . ?
C4 C5 1.5443 . ?
O2 C8 1.4367 . ?
O2 C6 1.4368 . ?
C8 C7 1.5336 . ?
C7 C9 1.5374 . ?
C9 C6 1.5340 . ?
O3 C11 1.4268 . ?
O3 C14 1.4272 . ?
C11 C12 1.5434 . ?
C12 C13 1.5557 . ?
C13 C14 1.5441 . ?
